data_4036329
loop_
_publ_author_name
'Yella, Ramesh'
'Gottlieb, Hugo E.'
'Hoz, Shmaryahu'

_publ_section_title
;
 A [2 + 3] Reductive Cyclodimerization of Quinoline by SmI2.
;
_journal_issue 17
_journal_name_full 'The Journal of organic chemistry'
_journal_page_first 8929
_journal_page_last 8932
_journal_paper_doi 10.1021/acs.joc.5b01572
_journal_volume 80
_journal_year 2015
_chemical_formula_moiety 'C18 H18 N2'
_chemical_formula_sum 'C18 H18 N2'
_chemical_formula_weight 262.34
_space_group_IT_number 148
_space_group_name_Hall '-R 3'
_space_group_name_H-M_alt 'R -3 :H'
_symmetry_cell_setting trigonal
_symmetry_space_group_name_Hall '-R 3'
_symmetry_space_group_name_H-M 'R -3 :H'
_atom_sites_solution_hydrogens geom
_atom_sites_solution_primary direct
_atom_sites_solution_secondary difmap
_audit_creation_method SHELXL-97
_cell_angle_alpha 90.00
_cell_angle_beta 90.00
_cell_angle_gamma 120.00
_cell_formula_units_Z 18
_cell_length_a 26.293(3)
_cell_length_b 26.293(3)
_cell_length_c 10.119(2)
_cell_measurement_temperature 123(1)
_cell_volume 6058.3(15)
_computing_cell_refinement 'Bruker SMART'
_computing_data_collection 'Bruker SMART'
_computing_data_reduction 'Bruker SAINT'
_computing_molecular_graphics 'Bruker SHELXTL'
_computing_publication_material 'Bruker SHELXTL'
_computing_structure_refinement 'SHELXL-97 (Sheldrick, 1997)'
_computing_structure_solution 'SHELXS-97 (Sheldrick, 1990)'
_diffrn_ambient_temperature 123(1)
_diffrn_measured_fraction_theta_full 0.980
_diffrn_measured_fraction_theta_max 0.980
_diffrn_measurement_device_type 'CCD area detector'
_diffrn_measurement_method 'phi and omega scans'
_diffrn_radiation_monochromator graphite
_diffrn_radiation_source 'fine-focus sealed tube'
_diffrn_radiation_type MoK\a
_diffrn_radiation_wavelength 0.71073
_diffrn_reflns_av_R_equivalents 0.0670
_diffrn_reflns_av_sigmaI/netI 0.0513
_diffrn_reflns_limit_h_max 31
_diffrn_reflns_limit_h_min -31
_diffrn_reflns_limit_k_max 31
_diffrn_reflns_limit_k_min -31
_diffrn_reflns_limit_l_max 12
_diffrn_reflns_limit_l_min -12
_diffrn_reflns_number 16632
_diffrn_reflns_theta_full 25.00
_diffrn_reflns_theta_max 25.00
_diffrn_reflns_theta_min 2.20
_exptl_absorpt_coefficient_mu 0.076
_exptl_absorpt_correction_T_max 0.9901
_exptl_absorpt_correction_T_min 0.9767
_exptl_absorpt_correction_type multi-scan
_exptl_absorpt_process_details 'Bruker SADABS V2.05'
_exptl_crystal_colour colorless
_exptl_crystal_density_diffrn 1.294
_exptl_crystal_density_method 'not measured'
_exptl_crystal_description Needle
_exptl_crystal_F_000 2520
_exptl_crystal_size_max 0.31
_exptl_crystal_size_mid 0.13
_exptl_crystal_size_min 0.13
_refine_diff_density_max 0.342
_refine_diff_density_min -0.243
_refine_diff_density_rms 0.060
_refine_ls_extinction_method none
_refine_ls_goodness_of_fit_ref 1.282
_refine_ls_hydrogen_treatment mixed
_refine_ls_matrix_type full
_refine_ls_number_parameters 211
_refine_ls_number_reflns 2334
_refine_ls_number_restraints 0
_refine_ls_restrained_S_all 1.282
_refine_ls_R_factor_all 0.1227
_refine_ls_R_factor_gt 0.1210
_refine_ls_shift/su_max 0.000
_refine_ls_shift/su_mean 0.000
_refine_ls_structure_factor_coef Fsqd
_refine_ls_weighting_details 'calc w=1/[\s^2^(Fo^2^)+(0.0440P)^2^+43.1128P] where P=(Fo^2^+2Fc^2^)/3'
_refine_ls_weighting_scheme calc
_refine_ls_wR_factor_gt 0.2358
_refine_ls_wR_factor_ref 0.2372
_reflns_number_gt 2293
_reflns_number_total 2334
_reflns_threshold_expression >2sigma(I)
_cod_data_source_file jo5b01572_si_002.cif
_cod_data_source_block hoz11m
_cod_depositor_comments
;
The following automatic conversions were performed:

data item '_symmetry_cell_setting' value 'Trigonal' was changed to
'trigonal' in accordance with the
/home/saulius/struct/COD-crude-data/automatic-downloads/DataCite-retrospective/ACS/depositions/lib/dictionaries/cif_core.dic
dictionary named 'cif_core.dic' version 2.4.2 last updated on
2011-04-26.

Automatic conversion script
Id: cif_fix_values 6909 2019-04-08 15:41:33Z antanas 
;
_cod_original_cell_volume 6058(1)
_cod_original_sg_symbol_Hall '-R 3 '
_cod_original_sg_symbol_H-M R-3
_cod_database_code 4036329

loop_
_symmetry_equiv_pos_as_xyz
'x, y, z'
'-y, x-y, z'
'-x+y, -x, z'
'x+2/3, y+1/3, z+1/3'
'-y+2/3, x-y+1/3, z+1/3'
'-x+y+2/3, -x+1/3, z+1/3'
'x+1/3, y+2/3, z+2/3'
'-y+1/3, x-y+2/3, z+2/3'
'-x+y+1/3, -x+2/3, z+2/3'
'-x, -y, -z'
'y, -x+y, -z'
'x-y, x, -z'
'-x+2/3, -y+1/3, -z+1/3'
'y+2/3, -x+y+1/3, -z+1/3'
'x-y+2/3, x+1/3, -z+1/3'
'-x+1/3, -y+2/3, -z+2/3'
'y+1/3, -x+y+2/3, -z+2/3'
'x-y+1/3, x+2/3, -z+2/3'

loop_
_atom_site_label
_atom_site_type_symbol
_atom_site_fract_x
_atom_site_fract_y
_atom_site_fract_z
_atom_site_U_iso_or_equiv
_atom_site_adp_type
_atom_site_occupancy
_atom_site_symmetry_multiplicity
_atom_site_calc_flag
_atom_site_refinement_flags
_atom_site_disorder_assembly
_atom_site_disorder_group
C1 C 0.50409(17) 0.15080(17) 0.5937(4) 0.0219(9) Uani 1 1 d . . .
C2 C 0.5254(2) 0.1434(2) 0.7134(4) 0.0337(11) Uani 1 1 d . . .
H2 H 0.499(2) 0.107(2) 0.771(5) 0.040 Uiso 1 1 d . . .
C3 C 0.5818(2) 0.1821(2) 0.7543(5) 0.0432(13) Uani 1 1 d . . .
H3 H 0.5960 0.1759 0.8356 0.052 Uiso 1 1 calc R B .
C4 C 0.6177(2) 0.2301(2) 0.6767(6) 0.0462(14) Uani 1 1 d . . .
H4 H 0.6565 0.2572 0.7046 0.055 Uiso 1 1 calc R . .
C5 C 0.5966(2) 0.2385(2) 0.5572(6) 0.0441(13) Uani 1 1 d . . .
H5 H 0.6212 0.2717 0.5041 0.053 Uiso 1 1 calc R B .
C6 C 0.54034(17) 0.19905(17) 0.5149(4) 0.0258(9) Uani 1 1 d . B .
C8 C 0.45467(19) 0.1899(2) 0.3914(6) 0.0389(12) Uani 1 1 d . . .
H8 H 0.454(3) 0.221(3) 0.429(6) 0.07(2) Uiso 1 1 d . . .
C9 C 0.41599(17) 0.13664(19) 0.4779(4) 0.0274(10) Uani 1 1 d . B .
H9 H 0.3938 0.1470 0.5424 0.033 Uiso 1 1 calc R A 1
C11 C 0.35941(19) 0.1382(2) 0.2965(5) 0.0346(11) Uani 1 1 d . . .
H11A H 0.333(2) 0.122(2) 0.225(5) 0.029(12) Uiso 1 1 d . . .
H11B H 0.340(3) 0.156(3) 0.357(8) 0.10(3) Uiso 1 1 d . . .
C15 C 0.43251(18) 0.11058(18) 0.1808(4) 0.0308(10) Uani 1 1 d . . .
C7A C 0.5174(5) 0.2085(5) 0.3941(11) 0.017(3) Uiso 0.50 1 d P B 1
H7AB H 0.5252 0.1877 0.3222 0.026 Uiso 0.50 1 calc PR B 1
H7AA H 0.5399 0.2510 0.3734 0.013(18) Uiso 0.50 1 calc PR B 1
C10A C 0.3721(4) 0.0925(4) 0.3710(8) 0.0174(17) Uiso 0.50 1 d P B 1
H10A H 0.3360 0.0593 0.4112 0.026 Uiso 0.50 1 calc PR B 1
C12A C 0.4199(4) 0.1872(4) 0.2790(9) 0.0224(18) Uani 0.50 1 d P B 1
H12A H 0.426(4) 0.232(4) 0.255(9) 0.03(2) Uiso 0.50 1 d P C 1
C14A C 0.3985(4) 0.0730(4) 0.2695(9) 0.018(2) Uiso 0.50 1 d P B 1
C16A C 0.4606(4) 0.0917(6) 0.0766(10) 0.030(2) Uiso 0.50 1 d P B 1
H16A H 0.4846 0.1186 0.0104 0.036 Uiso 0.50 1 calc PR B 1
C17A C 0.4515(4) 0.0366(6) 0.0774(10) 0.0237(18) Uiso 0.50 1 d P B 1
H17A H 0.4695 0.0244 0.0128 0.028 Uiso 0.50 1 calc PR B 1
C18A C 0.4152(4) -0.0027(4) 0.1751(10) 0.0201(17) Uiso 0.50 1 d P B 1
H18A H 0.4079 -0.0419 0.1766 0.024 Uiso 0.50 1 calc PR B 1
C19A C 0.3899(4) 0.0159(4) 0.2692(10) 0.0232(19) Uiso 0.50 1 d P B 1
H19A H 0.3659 -0.0108 0.3358 0.028 Uiso 0.50 1 calc PR B 1
N1A N 0.4448(5) 0.1110(5) 0.5461(11) 0.016(4) Uiso 0.50 1 d P B 1
H1NA H 0.4277 0.0728 0.5589 0.020 Uiso 0.50 1 calc PR B 1
N2A N 0.4422(3) 0.1672(3) 0.1675(8) 0.0192(15) Uiso 0.50 1 d P B 1
H2A H 0.4600 0.1894 0.0986 0.023 Uiso 0.50 1 calc PR B 1
C7B C 0.4509(6) 0.1080(6) 0.5387(15) 0.020(5) Uiso 0.50 1 d P B 2
H7BA H 0.4267 0.0794 0.6078 0.030 Uiso 0.50 1 calc PR B 2
H7BB H 0.4588 0.0865 0.4688 0.030 Uiso 0.50 1 calc PR B 2
C10B C 0.4246(4) 0.1626(5) 0.2375(11) 0.031(2) Uani 0.50 1 d P B 2
H10B H 0.4352 0.1945 0.1711 0.046 Uiso 0.50 1 calc PR B 2
C12B C 0.3587(5) 0.1012(4) 0.3995(11) 0.035(2) Uiso 0.50 1 d P B 2
H12B H 0.325(4) 0.091(4) 0.467(10) 0.04(3) Uiso 0.50 1 d P D 2
C14B C 0.3954(4) 0.0548(5) 0.2549(9) 0.024(2) Uiso 0.50 1 d P B 2
C16B C 0.4656(4) 0.1124(5) 0.0898(9) 0.023(2) Uiso 0.50 1 d P B 2
H16B H 0.4887 0.1484 0.0440 0.028 Uiso 0.50 1 calc PR B 2
C17B C 0.4695(5) 0.0637(5) 0.0540(10) 0.032(2) Uiso 0.50 1 d P B 2
H17B H 0.4953 0.0668 -0.0153 0.038 Uiso 0.50 1 calc PR B 2
C18B C 0.4365(5) 0.0108(5) 0.1172(12) 0.030(2) Uiso 0.50 1 d P B 2
H18B H 0.4397 -0.0223 0.0914 0.036 Uiso 0.50 1 calc PR B 2
C19B C 0.3988(5) 0.0054(4) 0.2180(13) 0.032(2) Uiso 0.50 1 d P B 2
H19B H 0.3756 -0.0311 0.2613 0.039 Uiso 0.50 1 calc PR B 2
N1B N 0.5171(5) 0.1981(5) 0.3803(11) 0.028(3) Uiso 0.50 1 d P B 2
H1NB H 0.5360 0.2017 0.3059 0.033 Uiso 0.50 1 calc PR B 2
N2B N 0.3540(3) 0.0483(3) 0.3501(8) 0.0366(18) Uani 0.50 1 d P B 2
H2B H 0.3267 0.0135 0.3780 0.044 Uiso 0.50 1 calc PR B 2

loop_
_atom_site_aniso_label
_atom_site_aniso_U_11
_atom_site_aniso_U_22
_atom_site_aniso_U_33
_atom_site_aniso_U_23
_atom_site_aniso_U_13
_atom_site_aniso_U_12
C1 0.028(2) 0.025(2) 0.018(2) -0.0073(16) -0.0029(16) 0.0178(18)
C2 0.038(3) 0.052(3) 0.021(2) -0.006(2) -0.0036(19) 0.029(2)
C3 0.049(3) 0.068(4) 0.028(3) -0.022(2) -0.015(2) 0.042(3)
C4 0.033(3) 0.035(3) 0.077(4) -0.029(3) -0.023(3) 0.021(2)
C5 0.031(3) 0.022(2) 0.078(4) 0.001(2) -0.009(2) 0.012(2)
C6 0.022(2) 0.0180(19) 0.039(2) -0.0041(17) -0.0007(17) 0.0109(17)
C8 0.024(2) 0.024(2) 0.065(3) 0.014(2) -0.004(2) 0.0091(19)
C9 0.0187(19) 0.033(2) 0.026(2) -0.0028(18) 0.0014(16) 0.0099(18)
C11 0.024(2) 0.034(2) 0.050(3) 0.003(2) -0.008(2) 0.017(2)
C15 0.027(2) 0.028(2) 0.033(2) -0.0053(18) -0.0145(18) 0.0099(19)
C12A 0.022(4) 0.028(5) 0.019(5) 0.001(4) 0.004(3) 0.014(4)
C10B 0.023(5) 0.043(6) 0.025(6) 0.002(5) 0.003(4) 0.016(5)
N2B 0.027(4) 0.032(4) 0.037(4) 0.004(3) -0.005(3) 0.004(3)

loop_
_atom_type_symbol
_atom_type_description
_atom_type_scat_dispersion_real
_atom_type_scat_dispersion_imag
_atom_type_scat_source
C C 0.0033 0.0016 'International Tables Vol C Tables 4.2.6.8 and 6.1.1.4'
H H 0.0000 0.0000 'International Tables Vol C Tables 4.2.6.8 and 6.1.1.4'
N N 0.0061 0.0033 'International Tables Vol C Tables 4.2.6.8 and 6.1.1.4'

loop_
_geom_angle_atom_site_label_1
_geom_angle_atom_site_label_2
_geom_angle_atom_site_label_3
_geom_angle
C2 C1 C6 119.1(4)
C2 C1 C7B 123.0(7)
C6 C1 C7B 117.2(7)
C2 C1 N1A 123.3(6)
C6 C1 N1A 117.6(5)
C7B C1 N1A 8.7(9)
C3 C2 C1 121.2(5)
C3 C2 H2 120(3)
C1 C2 H2 119(3)
C2 C3 C4 119.7(5)
C2 C3 H3 120.2
C4 C3 H3 120.2
C3 C4 C5 119.7(4)
C3 C4 H4 120.1
C5 C4 H4 120.1
C6 C5 C4 120.7(5)
C6 C5 H5 119.7
C4 C5 H5 119.7
C5 C6 C1 119.6(4)
C5 C6 C7A 121.1(6)
C1 C6 C7A 119.2(6)
C5 C6 N1B 124.9(6)
C1 C6 N1B 114.9(5)
C7A C6 N1B 11.7(6)
C12A C8 C7A 127.7(7)
C12A C8 C9 107.0(5)
C7A C8 C9 114.6(6)
C12A C8 N1B 123.5(7)
C7A C8 N1B 11.1(6)
C9 C8 N1B 110.0(5)
C12A C8 C10B 28.5(4)
C7A C8 C10B 111.0(7)
C9 C8 C10B 100.2(4)
N1B C8 C10B 103.0(6)
C12A C8 H8 94(4)
C7A C8 H8 103(4)
C9 C8 H8 106(4)
N1B C8 H8 114(4)
C10B C8 H8 122(4)
N1A C9 C8 116.4(5)
N1A C9 C12B 123.8(7)
C8 C9 C12B 105.1(5)
N1A C9 C7B 6.2(9)
C8 C9 C7B 112.5(6)
C12B C9 C7B 122.7(7)
N1A C9 C10A 110.5(6)
C8 C9 C10A 100.8(4)
C12B C9 C10A 21.5(4)
C7B C9 C10A 107.5(7)
N1A C9 H9 109.6
C8 C9 H9 109.6
C12B C9 H9 88.5
C7B C9 H9 115.8
C10A C9 H9 109.6
C12B C11 C12A 109.0(6)
C12B C11 C10A 21.5(5)
C12A C11 C10A 100.1(5)
C12B C11 C10B 101.0(6)
C12A C11 C10B 30.8(4)
C10A C11 C10B 83.8(5)
C12B C11 H11A 119(3)
C12A C11 H11A 122(3)
C10A C11 H11A 113(3)
C10B C11 H11A 106(3)
C12B C11 H11B 92(4)
C12A C11 H11B 103(4)
C10A C11 H11B 113(4)
C10B C11 H11B 134(4)
H11A C11 H11B 105(5)
C16B C15 C14A 137.4(8)
C16B C15 N2A 97.8(7)
C14A C15 N2A 124.7(7)
C16B C15 C14B 120.5(7)
C14A C15 C14B 17.5(5)
N2A C15 C14B 141.4(7)
C16B C15 C16A 18.6(6)
C14A C15 C16A 119.6(7)
N2A C15 C16A 115.5(7)
C14B C15 C16A 102.4(7)
C16B C15 C10B 128.3(7)
C14A C15 C10B 93.9(7)
N2A C15 C10B 31.1(4)
C14B C15 C10B 111.1(6)
C16A C15 C10B 146.4(7)
C6 C7A C8 117.1(8)
C6 C7A H7AB 108.0
C8 C7A H7AB 108.0
C6 C7A H7AA 108.0
C8 C7A H7AA 108.0
H7AB C7A H7AA 107.3
C14A C10A C9 115.9(7)
C14A C10A C11 104.3(6)
C9 C10A C11 97.0(5)
C14A C10A H10A 112.8
C9 C10A H10A 112.8
C11 C10A H10A 112.8
C14A C10A H12B 160(4)
C9 C10A H12B 82(3)
C11 C10A H12B 81(4)
H10A C10A H12B 48.2
C8 C12A C11 109.2(6)
C8 C12A N2A 105.4(7)
C11 C12A N2A 103.0(7)
C8 C12A H12A 112(4)
C11 C12A H12A 117(4)
N2A C12A H12A 109(4)
C15 C14A C19A 119.6(8)
C15 C14A C10A 118.7(8)
C19A C14A C10A 121.6(8)
C17A C16A C15 120.0(9)
C17A C16A H16A 120.0
C15 C16A H16A 120.0
C16A C17A C18A 119.0(9)
C16A C17A H17A 120.5
C18A C17A H17A 120.5
C19A C18A C17A 119.7(8)
C19A C18A H18A 120.1
C17A C18A H18A 120.1
C18A C19A C14A 122.1(8)
C18A C19A H19A 119.0
C14A C19A H19A 119.0
C9 N1A C1 116.9(8)
C9 N1A H1NA 121.6
C1 N1A H1NA 121.6
C15 N2A C12A 114.5(7)
C15 N2A H2A 122.7
C12A N2A H2A 122.7
C1 C7B C9 111.0(9)
C1 C7B H7BA 109.4
C9 C7B H7BA 109.4
C1 C7B H7BB 109.4
C9 C7B H7BB 109.4
H7BA C7B H7BB 108.0
C15 C10B C11 111.2(7)
C15 C10B C8 116.9(6)
C11 C10B C8 90.4(6)
C15 C10B H10B 112.2
C11 C10B H10B 112.2
C8 C10B H10B 112.2
C11 C12B N2B 112.1(8)
C11 C12B C9 106.9(7)
N2B C12B C9 110.6(8)
C11 C12B H12B 112(5)
N2B C12B H12B 110(5)
C9 C12B H12B 105(5)
N2B C14B C19B 118.6(10)
N2B C14B C15 123.6(9)
C19B C14B C15 117.6(8)
C15 C16B C17B 121.9(9)
C15 C16B H16B 119.1
C17B C16B H16B 119.1
C18B C17B C16B 120.9(9)
C18B C17B H17B 119.5
C16B C17B H17B 119.5
C17B C18B C19B 120.3(9)
C17B C18B H18B 119.9
C19B C18B H18B 119.9
C18B C19B C14B 118.7(9)
C18B C19B H19B 120.6
C14B C19B H19B 120.6
C6 N1B C8 109.5(7)
C6 N1B H1NB 125.3
C8 N1B H1NB 125.3
C14B N2B C12B 116.1(9)
C14B N2B H2B 122.0
C12B N2B H2B 122.0

loop_
_geom_bond_atom_site_label_1
_geom_bond_atom_site_label_2
_geom_bond_distance
C1 C2 1.390(6)
C1 C6 1.394(6)
C1 C7B 1.400(14)
C1 N1A 1.458(12)
C2 C3 1.378(7)
C2 H2 1.04(5)
C3 C4 1.381(8)
C3 H3 0.9500
C4 C5 1.392(8)
C4 H4 0.9500
C5 C6 1.384(6)
C5 H5 0.9500
C6 C7A 1.439(12)
C6 N1B 1.488(11)
C8 C12A 1.438(10)
C8 C7A 1.469(12)
C8 C9 1.529(6)
C8 N1B 1.550(12)
C8 C10B 1.731(12)
C8 H8 0.93(7)
C9 N1A 1.420(12)
C9 C12B 1.537(11)
C9 C7B 1.574(14)
C9 C10A 1.584(9)
C9 H9 1.0000
C11 C12B 1.419(11)
C11 C12A 1.475(10)
C11 C10A 1.589(9)
C11 C10B 1.613(11)
C11 H11A 0.94(5)
C11 H11B 1.05(8)
C15 C16B 1.250(10)
C15 C14A 1.303(10)
C15 N2A 1.385(8)
C15 C14B 1.495(11)
C15 C16A 1.507(12)
C15 C10B 1.589(14)
C7A H7AB 0.9900
C7A H7AA 0.9900
C10A C14A 1.468(14)
C10A H10A 1.0000
C10A H12B 1.56(10)
C12A N2A 1.484(11)
C12A H12A 1.13(9)
C14A C19A 1.400(12)
C16A C17A 1.346(17)
C16A H16A 0.9500
C17A C18A 1.404(14)
C17A H17A 0.9500
C18A C19A 1.383(13)
C18A H18A 0.9500
C19A H19A 0.9500
N1A H1NA 0.8800
N2A H2A 0.8800
C7B H7BA 0.9900
C7B H7BB 0.9900
C10B H10B 1.0000
C12B N2B 1.425(14)
C12B H12B 1.04(10)
C14B N2B 1.397(12)
C14B C19B 1.396(17)
C16B C17B 1.385(14)
C16B H16B 0.9500
C17B C18B 1.374(14)
C17B H17B 0.9500
C18B C19B 1.380(16)
C18B H18B 0.9500
C19B H19B 0.9500
N1B H1NB 0.8800
N2B H2B 0.8800
